data_4333966
loop_
_publ_author_name
'Justin R. Walensky'
'Claudia M. Fafard'
'Chengyun Guo'
'Christina M. Brammell'
'Bruce M. Foxman'
'Michael B. Hall'
'Oleg V. Ozerov'

_publ_section_title
;
 Understanding Pd-Pd Bond Length Variation in (PNP)Pd-Pd(PNP) Dimers
;
_journal_name_full 'Inorganic Chemistry'
_journal_page_first 2317
_journal_page_last 2322
_journal_paper_doi 10.1021/ic301629m
_journal_volume 52
_journal_year 2013
_chemical_formula_moiety 'C62 H100 N2 P4 Pd2'
_chemical_formula_sum 'C62 H100 N2 P4 Pd2'
_chemical_formula_weight 1210.18
_space_group_IT_number 14
_symmetry_cell_setting monoclinic
_symmetry_space_group_name_Hall '-P 2ybc'
_symmetry_space_group_name_H-M 'P 1 21/c 1'
_atom_sites_solution_hydrogens geom
_atom_sites_solution_primary direct
_audit_creation_date 11-01-08
_audit_creation_method CRYSTALS_ver_14.11
_cell_angle_alpha 90
_cell_angle_beta 95.8618(17)
_cell_angle_gamma 90
_cell_formula_units_Z 4
_cell_length_a 18.5297(7)
_cell_length_b 14.9059(6)
_cell_length_c 21.7591(8)
_cell_measurement_reflns_used 9303
_cell_measurement_temperature 120
_cell_measurement_theta_max 28
_cell_measurement_theta_min 2
_cell_volume 5978.5(4)
_computing_cell_refinement 'Apex2 (Bruker AXS, 2006)'
_computing_data_collection 'Apex2 (Bruker AXS, 2006)'
_computing_data_reduction 'Apex2 (Bruker AXS, 2006)'
_computing_molecular_graphics 'CAMERON (Watkin et al., 1996)'
_computing_publication_material 'CRYSTALS (Betteridge et al., 2003)'
_computing_structure_refinement 'CRYSTALS (Betteridge et al., 2003)'
_computing_structure_solution 'SIR92 (Altomare et al., 1994)'
_diffrn_ambient_temperature 120
_diffrn_measured_fraction_theta_full 1.000
_diffrn_measured_fraction_theta_max 0.992
_diffrn_measurement_device Area
_diffrn_measurement_device_type 'Bruker Kappa Apex2'
_diffrn_measurement_method '\f & \w scans'
_diffrn_radiation_monochromator graphite
_diffrn_radiation_type 'Mo K\a'
_diffrn_radiation_wavelength 0.71073
_diffrn_reflns_av_R_equivalents 0.051
_diffrn_reflns_limit_h_max 24
_diffrn_reflns_limit_h_min -24
_diffrn_reflns_limit_k_max 19
_diffrn_reflns_limit_k_min -19
_diffrn_reflns_limit_l_max 29
_diffrn_reflns_limit_l_min -28
_diffrn_reflns_number 98551
_diffrn_reflns_theta_full 27.764
_diffrn_reflns_theta_max 28.331
_diffrn_reflns_theta_min 1.659
_diffrn_standards_number 0
_exptl_absorpt_coefficient_mu 0.748
_exptl_absorpt_correction_T_max 0.93
_exptl_absorpt_correction_T_min 0.86
_exptl_absorpt_correction_type multi-scan
_exptl_absorpt_process_details 'DENZO/SCALEPACK (Otwinowski & Minor, 1997)'
_exptl_crystal_colour colorless
_exptl_crystal_density_diffrn 1.344
_exptl_crystal_description prism
_exptl_crystal_F_000 2552
_exptl_crystal_size_max 0.438
_exptl_crystal_size_mid 0.196
_exptl_crystal_size_min 0.097
_refine_diff_density_max 1.94
_refine_diff_density_min -2.13
_refine_ls_extinction_method none
_refine_ls_goodness_of_fit_ref 0.9882
_refine_ls_hydrogen_treatment none
_refine_ls_matrix_type full
_refine_ls_number_parameters 631
_refine_ls_number_reflns 14734
_refine_ls_number_restraints 1
_refine_ls_R_factor_all 0.0415
_refine_ls_R_factor_gt 0.0294
_refine_ls_shift/su_max 0.0156764
_refine_ls_shift/su_mean 0.0003527
_refine_ls_structure_factor_coef Fsqd
_refine_ls_weighting_details
;
 Method= Modified Sheldrick 
 w=1/[\s^2^(F^2^) + ( 0.00P)^2^ + 0.00P] 
 ,where P=(max(Fo^2^,0) + 2Fc^2^)/3 
;
_refine_ls_weighting_scheme calc
_refine_ls_wR_factor_all 0.0698
_refine_ls_wR_factor_gt 0.0669
_refine_ls_wR_factor_ref 0.0698
_reflns_limit_h_max 24
_reflns_limit_h_min -24
_reflns_limit_k_max 19
_reflns_limit_k_min 0
_reflns_limit_l_max 29
_reflns_limit_l_min 0
_reflns_number_gt 11249
_reflns_number_total 14783
_reflns_threshold_expression I>2.0\s(I)
_oxford_diffrn_Wilson_B_factor 0.00
_oxford_diffrn_Wilson_scale 0.00
_oxford_refine_ls_r_factor_ref 0.0415
_oxford_refine_ls_scale 0.17081(3)
_oxford_reflns_number_all 14734
_oxford_reflns_threshold_expression_ref I>-10.0\s(I)
_oxford_structure_analysis_title 'OZ087_0m in P2(1)/c'
_cod_data_source_file ic301629m_si_003.cif
_cod_data_source_block oz087_final
_cod_original_sg_symbol_H-M 'P 1 21/c 1 '
_cod_database_code 4333966

loop_
_symmetry_equiv_pos_as_xyz
x,y,z
-x,-y,-z
-x,y+1/2,-z+1/2
x,-y+1/2,z+1/2

loop_
_atom_site_label
_atom_site_type_symbol
_atom_site_fract_x
_atom_site_fract_y
_atom_site_fract_z
_atom_site_U_iso_or_equiv
_atom_site_occupancy
_atom_site_adp_type
_atom_site_refinement_flags_posn
_atom_site_refinement_flags_occupancy
_atom_site_disorder_assembly
_atom_site_disorder_group
Pd1 Pd 0.279344(9) 0.477838(11) 0.179300(7) 0.0171 1.0000 Uani . . . .
Pd2 Pd 0.241684(9) 0.335836(11) 0.115804(7) 0.0164 1.0000 Uani . . . .
P1 P 0.39789(3) 0.46480(4) 0.21716(2) 0.0201 1.0000 Uani . . . .
P2 P 0.16278(3) 0.53186(4) 0.16458(2) 0.0176 1.0000 Uani . . . .
P3 P 0.29083(3) 0.38136(4) 0.02932(2) 0.0194 1.0000 Uani . . . .
P4 P 0.20612(3) 0.23236(4) 0.18399(2) 0.0174 1.0000 Uani . . . .
N1 N 0.29747(10) 0.61273(13) 0.21668(8) 0.0220 1.0000 Uani . . . .
N2 N 0.18019(10) 0.25132(12) 0.04616(7) 0.0186 1.0000 Uani . . . .
C1 C 0.46647(12) 0.50524(16) 0.16665(10) 0.0231 1.0000 Uani . . . .
C2 C 0.44620(13) 0.59871(17) 0.14189(10) 0.0285 1.0000 Uani . . . .
C3 C 0.54391(13) 0.50597(19) 0.19814(11) 0.0320 1.0000 Uani . . . .
C4 C 0.44107(12) 0.36578(16) 0.25662(10) 0.0248 1.0000 Uani . . . .
C5 C 0.39445(14) 0.33351(17) 0.30616(11) 0.0313 1.0000 Uani . . . .
C6 C 0.45327(13) 0.29258(17) 0.21005(11) 0.0299 1.0000 Uani . . . .
C7 C 0.40053(12) 0.55026(16) 0.27703(10) 0.0230 1.0000 Uani . . . .
C8 C 0.45135(13) 0.54782(17) 0.32910(10) 0.0277 1.0000 Uani . . . .
C9 C 0.45458(14) 0.61548(18) 0.37209(11) 0.0320 1.0000 Uani . . . .
C10 C 0.40992(14) 0.68858(18) 0.36043(10) 0.0309 1.0000 Uani . . . .
C11 C 0.35994(13) 0.69592(17) 0.30844(10) 0.0258 1.0000 Uani . . . .
C12 C 0.35077(12) 0.62226(16) 0.26601(10) 0.0226 1.0000 Uani . . . .
C13 C 0.32280(14) 0.78387(17) 0.29532(11) 0.0342 1.0000 Uani . . . .
C14 C 0.32894(14) 0.81218(17) 0.22826(12) 0.0337 1.0000 Uani . . . .
C15 C 0.26687(13) 0.77235(16) 0.18738(11) 0.0279 1.0000 Uani . . . .
C16 C 0.22026(15) 0.82931(17) 0.15217(11) 0.0324 1.0000 Uani . . . .
C17 C 0.15691(15) 0.79974(17) 0.11939(11) 0.0322 1.0000 Uani . . . .
C18 C 0.13888(13) 0.71023(16) 0.12379(10) 0.0268 1.0000 Uani . . . .
C19 C 0.18466(12) 0.65011(15) 0.15731(10) 0.0218 1.0000 Uani . . . .
C20 C 0.25172(12) 0.67931(15) 0.18934(10) 0.0221 1.0000 Uani . . . .
C21 C 0.11797(12) 0.52614(15) 0.23731(9) 0.0204 1.0000 Uani . . . .
C22 C 0.04972(12) 0.58340(17) 0.23657(10) 0.0272 1.0000 Uani . . . .
C23 C 0.17077(13) 0.54863(17) 0.29403(10) 0.0271 1.0000 Uani . . . .
C24 C 0.08660(12) 0.51265(15) 0.10357(9) 0.0206 1.0000 Uani . . . .
C25 C 0.05274(13) 0.41984(16) 0.10851(10) 0.0261 1.0000 Uani . . . .
C26 C 0.10953(13) 0.52595(17) 0.03904(10) 0.0264 1.0000 Uani . . . .
C27 C 0.33705(13) 0.48923(16) 0.01523(10) 0.0239 1.0000 Uani . . . .
C28 C 0.29004(13) 0.57101(16) 0.02471(10) 0.0265 1.0000 Uani . . . .
C29 C 0.37553(15) 0.49990(19) -0.04365(11) 0.0354 1.0000 Uani . . . .
C30 C 0.35347(13) 0.29186(18) 0.00784(11) 0.0318 1.0000 Uani . . . .
C31 C 0.43004(14) 0.30183(19) 0.03942(11) 0.0346 1.0000 Uani . . . .
C33 C 0.21158(12) 0.36486(15) -0.02538(9) 0.0205 1.0000 Uani . . . .
C34 C 0.19643(13) 0.41986(16) -0.07658(9) 0.0238 1.0000 Uani . . . .
C35 C 0.13392(13) 0.40810(17) -0.11610(10) 0.0270 1.0000 Uani . . . .
C36 C 0.08969(13) 0.33677(16) -0.10537(9) 0.0251 1.0000 Uani . . . .
C37 C 0.10336(12) 0.27834(16) -0.05581(9) 0.0225 1.0000 Uani . . . .
C38 C 0.16398(12) 0.29403(15) -0.01086(9) 0.0200 1.0000 Uani . . . .
C39 C 0.05635(13) 0.19618(18) -0.05608(10) 0.0300 1.0000 Uani . . . .
C40 C 0.10331(14) 0.11363(17) -0.03971(10) 0.0296 1.0000 Uani . . . .
C41 C 0.11354(13) 0.10460(16) 0.02920(10) 0.0244 1.0000 Uani . . . .
C42 C 0.08143(13) 0.03199(16) 0.05535(11) 0.0285 1.0000 Uani . . . .
C43 C 0.08013(13) 0.02268(16) 0.11837(11) 0.0278 1.0000 Uani . . . .
C44 C 0.11558(12) 0.08643(15) 0.15579(10) 0.0234 1.0000 Uani . . . .
C45 C 0.15057(12) 0.15907(15) 0.13198(9) 0.0204 1.0000 Uani . . . .
C46 C 0.14763(12) 0.17418(15) 0.06690(9) 0.0197 1.0000 Uani . . . .
C47 C 0.28494(12) 0.15860(16) 0.20966(9) 0.0219 1.0000 Uani . . . .
C48 C 0.31879(13) 0.12301(17) 0.15318(10) 0.0295 1.0000 Uani . . . .
C49 C 0.26990(13) 0.08100(17) 0.25240(11) 0.0298 1.0000 Uani . . . .
C50 C 0.15660(12) 0.23950(15) 0.25356(9) 0.0213 1.0000 Uani . . . .
C51 C 0.07872(12) 0.27099(16) 0.23806(10) 0.0249 1.0000 Uani . . . .
C52 C 0.19807(13) 0.29778(17) 0.30289(10) 0.0274 1.0000 Uani . . . .
C53 C 0.8939(2) 0.3827(2) 0.22585(15) 0.0577 1.0000 Uani . . . .
C54 C 0.8868(2) 0.3030(3) 0.1775(3) 0.1401 1.0000 Uani D . . .
C55 C 0.8502(2) 0.3332(3) 0.12463(19) 0.0796 1.0000 Uani D . . .
C56 C 0.8346(3) 0.2492(3) 0.0777(2) 0.0954 1.0000 Uani . . . .
C57 C 0.8999(3) 0.1993(4) 0.0632(2) 0.1165 1.0000 Uani . . . .
C58 C 0.4249(2) 0.8186(3) 0.07817(18) 0.0811 1.0000 Uani . . . .
C59 C 0.4024(4) 0.9069(4) 0.0563(2) 0.1283 1.0000 Uani . . . .
C60 C 0.3444(4) 0.9121(4) 0.01089(19) 0.1293 1.0000 Uani . . . .
C62 C 0.2913(3) 1.0132(3) -0.07038(19) 0.0959 1.0000 Uani . . . .
C320 C 0.35253(18) 0.2708(2) -0.05887(14) 0.0345(9) 0.796(5) Uiso . P 1 3
C321 C 0.3292(7) 0.2059(9) -0.0159(6) 0.036(3) 0.204(5) Uiso . P 1 4
C610 C 0.2711(8) 0.9648(9) -0.0149(6) 0.107(5) 0.407(7) Uiso . P 1 1
C611 C 0.3437(4) 1.0136(4) -0.0174(3) 0.0598(19) 0.593(7) Uiso . P 1 2
H11 H 0.4636 0.4634 0.1325 0.0274 1.0000 Uiso R . . .
H21 H 0.4766 0.6142 0.1100 0.0428 1.0000 Uiso R . . .
H22 H 0.4530 0.6430 0.1727 0.0425 1.0000 Uiso R . . .
H23 H 0.3967 0.5993 0.1249 0.0421 1.0000 Uiso R . . .
H31 H 0.5758 0.5308 0.1696 0.0480 1.0000 Uiso R . . .
H32 H 0.5459 0.5424 0.2349 0.0470 1.0000 Uiso R . . .
H33 H 0.5599 0.4465 0.2088 0.0473 1.0000 Uiso R . . .
H41 H 0.4866 0.3856 0.2774 0.0286 1.0000 Uiso R . . .
H51 H 0.4162 0.2793 0.3245 0.0459 1.0000 Uiso R . . .
H52 H 0.3933 0.3768 0.3389 0.0463 1.0000 Uiso R . . .
H53 H 0.3459 0.3222 0.2885 0.0462 1.0000 Uiso R . . .
H61 H 0.4714 0.2397 0.2320 0.0441 1.0000 Uiso R . . .
H62 H 0.4897 0.3124 0.1833 0.0435 1.0000 Uiso R . . .
H63 H 0.4086 0.2784 0.1838 0.0437 1.0000 Uiso R . . .
H81 H 0.4842 0.4996 0.3356 0.0327 1.0000 Uiso R . . .
H91 H 0.4863 0.6118 0.4067 0.0386 1.0000 Uiso R . . .
H101 H 0.4136 0.7365 0.3871 0.0367 1.0000 Uiso R . . .
H131 H 0.3453 0.8281 0.3221 0.0409 1.0000 Uiso R . . .
H132 H 0.2717 0.7799 0.3036 0.0398 1.0000 Uiso R . . .
H141 H 0.3279 0.8766 0.2246 0.0398 1.0000 Uiso R . . .
H142 H 0.3744 0.7911 0.2147 0.0398 1.0000 Uiso R . . .
H161 H 0.2322 0.8887 0.1535 0.0396 1.0000 Uiso R . . .
H171 H 0.1260 0.8381 0.0958 0.0371 1.0000 Uiso R . . .
H181 H 0.0959 0.6908 0.1039 0.0319 1.0000 Uiso R . . .
H211 H 0.1049 0.4638 0.2392 0.0233 1.0000 Uiso R . . .
H221 H 0.0323 0.5790 0.2761 0.0406 1.0000 Uiso R . . .
H222 H 0.0603 0.6443 0.2286 0.0400 1.0000 Uiso R . . .
H223 H 0.0130 0.5632 0.2059 0.0402 1.0000 Uiso R . . .
H231 H 0.1466 0.5378 0.3306 0.0404 1.0000 Uiso R . . .
H232 H 0.1840 0.6113 0.2930 0.0403 1.0000 Uiso R . . .
H233 H 0.2150 0.5134 0.2976 0.0397 1.0000 Uiso R . . .
H241 H 0.0502 0.5577 0.1106 0.0246 1.0000 Uiso R . . .
H251 H 0.0179 0.4097 0.0733 0.0389 1.0000 Uiso R . . .
H252 H 0.0283 0.4140 0.1458 0.0382 1.0000 Uiso R . . .
H253 H 0.0876 0.3748 0.1079 0.0392 1.0000 Uiso R . . .
H261 H 0.0686 0.5198 0.0097 0.0405 1.0000 Uiso R . . .
H262 H 0.1296 0.5847 0.0338 0.0397 1.0000 Uiso R . . .
H263 H 0.1457 0.4820 0.0303 0.0391 1.0000 Uiso R . . .
H271 H 0.3761 0.4892 0.0474 0.0294 1.0000 Uiso R . . .
H281 H 0.3189 0.6240 0.0254 0.0387 1.0000 Uiso R . . .
H282 H 0.2694 0.5679 0.0626 0.0388 1.0000 Uiso R . . .
H283 H 0.2523 0.5762 -0.0081 0.0397 1.0000 Uiso R . . .
H291 H 0.3995 0.5566 -0.0410 0.0517 1.0000 Uiso R . . .
H292 H 0.4118 0.4558 -0.0451 0.0534 1.0000 Uiso R . . .
H293 H 0.3430 0.5000 -0.0812 0.0536 1.0000 Uiso R . . .
H341 H 0.2288 0.4675 -0.0823 0.0281 1.0000 Uiso R . . .
H351 H 0.1226 0.4467 -0.1483 0.0325 1.0000 Uiso R . . .
H361 H 0.0482 0.3271 -0.1327 0.0301 1.0000 Uiso R . . .
H391 H 0.0300 0.1883 -0.0958 0.0361 1.0000 Uiso R . . .
H392 H 0.0217 0.2019 -0.0275 0.0356 1.0000 Uiso R . . .
H401 H 0.1500 0.1189 -0.0566 0.0343 1.0000 Uiso R . . .
H402 H 0.0791 0.0612 -0.0561 0.0348 1.0000 Uiso R . . .
H421 H 0.0585 -0.0116 0.0295 0.0345 1.0000 Uiso R . . .
H431 H 0.0570 -0.0263 0.1358 0.0326 1.0000 Uiso R . . .
H441 H 0.1171 0.0812 0.1992 0.0285 1.0000 Uiso R . . .
H471 H 0.3186 0.1994 0.2328 0.0257 1.0000 Uiso R . . .
H481 H 0.3646 0.0936 0.1654 0.0434 1.0000 Uiso R . . .
H482 H 0.3289 0.1712 0.1255 0.0429 1.0000 Uiso R . . .
H483 H 0.2873 0.0820 0.1299 0.0440 1.0000 Uiso R . . .
H491 H 0.3137 0.0468 0.2637 0.0436 1.0000 Uiso R . . .
H492 H 0.2548 0.1016 0.2906 0.0447 1.0000 Uiso R . . .
H493 H 0.2341 0.0419 0.2324 0.0448 1.0000 Uiso R . . .
H501 H 0.1552 0.1795 0.2681 0.0250 1.0000 Uiso R . . .
H511 H 0.0534 0.2711 0.2737 0.0368 1.0000 Uiso R . . .
H512 H 0.0799 0.3315 0.2225 0.0361 1.0000 Uiso R . . .
H513 H 0.0537 0.2331 0.2074 0.0363 1.0000 Uiso R . . .
H521 H 0.1696 0.3095 0.3368 0.0407 1.0000 Uiso R . . .
H522 H 0.2420 0.2713 0.3189 0.0401 1.0000 Uiso R . . .
H523 H 0.2106 0.3547 0.2871 0.0409 1.0000 Uiso R . . .
H531 H 0.9124 0.3616 0.2682 0.0864 1.0000 Uiso R . . .
H532 H 0.9280 0.4269 0.2131 0.0868 1.0000 Uiso R . . .
H533 H 0.8478 0.4125 0.2300 0.0853 1.0000 Uiso R . . .
H541 H 0.9314 0.2771 0.1609 0.1598 1.0000 Uiso R . . .
H542 H 0.8560 0.2578 0.1943 0.1610 1.0000 Uiso R . . .
H551 H 0.8820 0.3795 0.1066 0.0921 1.0000 Uiso R . . .
H552 H 0.8024 0.3609 0.1335 0.0922 1.0000 Uiso R . . .
H561 H 0.8055 0.2671 0.0371 0.1060 1.0000 Uiso R . . .
H562 H 0.8037 0.2041 0.0984 0.1074 1.0000 Uiso R . . .
H571 H 0.8855 0.1481 0.0371 0.1725 1.0000 Uiso R . . .
H572 H 0.9283 0.2398 0.0414 0.1727 1.0000 Uiso R . . .
H573 H 0.9284 0.1801 0.0999 0.1729 1.0000 Uiso R . . .
H581 H 0.4671 0.8216 0.1080 0.1187 1.0000 Uiso R . . .
H582 H 0.4340 0.7832 0.0429 0.1177 1.0000 Uiso R . . .
H583 H 0.3830 0.7943 0.0948 0.1193 1.0000 Uiso R . . .
H591 H 0.4452 0.9321 0.0387 0.1474 1.0000 Uiso R . . .
H592 H 0.3890 0.9427 0.0925 0.1472 1.0000 Uiso R . . .
H601 H 0.3704 0.9168 -0.0244 0.1503 0.381(7) Uiso R P 1 1
H602 H 0.3257 0.8530 0.0133 0.1503 0.381(7) Uiso R P 1 1
H603 H 0.3505 0.8696 -0.0207 0.1503 0.619(7) Uiso R P 1 2
H604 H 0.3002 0.9003 0.0281 0.1503 0.619(7) Uiso R P 1 2
H6111 H 0.3903 1.0290 -0.0288 0.0735 0.593(7) Uiso R P 1 2
H6112 H 0.3300 1.0554 0.0122 0.0735 0.593(7) Uiso R P 1 2
H6101 H 0.2569 1.0062 0.0148 0.1154 0.407(7) Uiso R P 1 1
H6102 H 0.2327 0.9238 -0.0257 0.1154 0.407(7) Uiso R P 1 1
H621 H 0.2510 1.0463 -0.0890 0.1109 0.381(7) Uiso R P 1 1
H622 H 0.3303 1.0530 -0.0585 0.1109 0.381(7) Uiso R P 1 1
H623 H 0.3060 0.9706 -0.0991 0.1109 0.381(7) Uiso R P 1 1
H624 H 0.2889 1.0713 -0.0884 0.1109 0.619(7) Uiso R P 1 2
H625 H 0.3054 0.9709 -0.0996 0.1109 0.619(7) Uiso R P 1 2
H626 H 0.2450 0.9974 -0.0585 0.1109 0.619(7) Uiso R P 1 2
H3201 H 0.3036 0.2654 -0.0763 0.0403 0.796(5) Uiso R P 1 3
H3202 H 0.3758 0.3172 -0.0794 0.0403 0.796(5) Uiso R P 1 3
H3203 H 0.3771 0.2157 -0.0636 0.0403 0.796(5) Uiso R P 1 3
H3211 H 0.2806 0.2105 -0.0342 0.0492 0.204(5) Uiso R P 1 4
H3212 H 0.3597 0.1879 -0.0463 0.0492 0.204(5) Uiso R P 1 4
H3213 H 0.3319 0.1628 0.0164 0.0492 0.204(5) Uiso R P 1 4
H311 H 0.4375 0.3619 0.0532 0.0416 0.2154 Uiso R . 1 4
H312 H 0.4641 0.2874 0.0111 0.0416 0.2154 Uiso R . 1 4
H313 H 0.4364 0.2623 0.0738 0.0416 0.2154 Uiso R . 1 4
H314 H 0.4279 0.3158 0.0818 0.0416 0.7846 Uiso R . 1 3
H315 H 0.4544 0.3487 0.0203 0.0416 0.7846 Uiso R . 1 3
H316 H 0.4557 0.2472 0.0361 0.0416 0.7846 Uiso R . 1 3
H301 H 0.3357 0.2391 0.0256 0.0381 0.7846 Uiso R . 1 3
H302 H 0.3631 0.3177 -0.0304 0.0381 0.2154 Uiso R . 1 4

loop_
_atom_site_aniso_label
_atom_site_aniso_U_11
_atom_site_aniso_U_22
_atom_site_aniso_U_33
_atom_site_aniso_U_23
_atom_site_aniso_U_13
_atom_site_aniso_U_12
Pd1 0.01379(8) 0.01701(8) 0.02023(8) -0.00315(6) 0.00071(6) 0.00079(6)
Pd2 0.01770(8) 0.01678(8) 0.01440(7) 0.00002(6) 0.00038(5) -0.00117(6)
P1 0.0152(3) 0.0228(3) 0.0221(3) -0.0029(2) 0.0007(2) 0.0005(2)
P2 0.0155(3) 0.0166(3) 0.0205(3) -0.0010(2) 0.0012(2) 0.0015(2)
P3 0.0208(3) 0.0214(3) 0.0160(2) 0.0005(2) 0.0018(2) -0.0001(2)
P4 0.0180(3) 0.0183(3) 0.0155(2) 0.0010(2) 0.00017(19) -0.0007(2)
N1 0.0194(10) 0.0191(10) 0.0278(9) -0.0059(8) 0.0033(7) -0.0016(8)
N2 0.0192(9) 0.0199(9) 0.0163(8) -0.0018(7) -0.0005(7) -0.0008(7)
C1 0.0174(11) 0.0299(13) 0.0223(10) -0.0029(9) 0.0028(8) -0.0007(9)
C2 0.0264(13) 0.0318(14) 0.0278(12) 0.0022(10) 0.0046(9) -0.0028(11)
C3 0.0172(12) 0.0486(17) 0.0300(12) 0.0012(11) 0.0022(9) -0.0025(11)
C4 0.0201(11) 0.0271(12) 0.0261(11) 0.0003(9) -0.0025(9) 0.0023(10)
C5 0.0342(14) 0.0305(14) 0.0295(12) 0.0002(10) 0.0047(10) -0.0035(11)
C6 0.0270(13) 0.0274(13) 0.0352(13) -0.0008(10) 0.0020(10) 0.0073(11)
C7 0.0201(11) 0.0257(12) 0.0238(11) -0.0061(9) 0.0043(8) -0.0071(9)
C8 0.0240(12) 0.0327(14) 0.0264(11) -0.0013(10) 0.0018(9) -0.0064(10)
C9 0.0350(14) 0.0368(15) 0.0234(11) -0.0039(10) -0.0001(10) -0.0132(12)
C10 0.0332(14) 0.0334(14) 0.0272(12) -0.0121(10) 0.0088(10) -0.0156(11)
C11 0.0237(12) 0.0262(12) 0.0290(11) -0.0077(10) 0.0097(9) -0.0081(10)
C12 0.0199(11) 0.0244(12) 0.0242(11) -0.0045(9) 0.0061(8) -0.0057(9)
C13 0.0309(14) 0.0293(14) 0.0423(14) -0.0174(11) 0.0033(11) -0.0047(11)
C14 0.0324(14) 0.0175(12) 0.0515(16) -0.0049(11) 0.0057(11) -0.0052(10)
C15 0.0287(13) 0.0214(12) 0.0350(13) -0.0049(10) 0.0107(10) -0.0027(10)
C16 0.0436(16) 0.0161(12) 0.0392(13) -0.0016(10) 0.0119(11) -0.0007(11)
C17 0.0403(15) 0.0202(12) 0.0361(13) 0.0026(10) 0.0048(11) 0.0069(11)
C18 0.0275(13) 0.0226(12) 0.0302(12) -0.0006(10) 0.0033(9) 0.0032(10)
C19 0.0233(12) 0.0176(11) 0.0252(11) -0.0018(9) 0.0066(9) 0.0010(9)
C20 0.0222(11) 0.0196(12) 0.0255(11) -0.0053(9) 0.0081(8) 0.0009(9)
C21 0.0195(11) 0.0217(11) 0.0201(10) 0.0003(9) 0.0032(8) 0.0019(9)
C22 0.0217(12) 0.0331(14) 0.0274(11) -0.0003(10) 0.0051(9) 0.0053(10)
C23 0.0272(13) 0.0306(13) 0.0237(11) -0.0012(9) 0.0032(9) 0.0010(10)
C24 0.0165(11) 0.0226(11) 0.0221(10) 0.0009(9) -0.0009(8) 0.0031(9)
C25 0.0230(12) 0.0269(13) 0.0268(11) 0.0023(9) -0.0047(9) -0.0016(10)
C26 0.0243(12) 0.0303(13) 0.0241(11) 0.0008(10) -0.0001(9) 0.0025(10)
C27 0.0243(12) 0.0271(12) 0.0206(10) 0.0027(9) 0.0043(8) -0.0047(10)
C28 0.0289(13) 0.0245(12) 0.0265(11) 0.0025(9) 0.0044(9) -0.0037(10)
C29 0.0333(14) 0.0395(16) 0.0356(13) 0.0082(11) 0.0145(11) -0.0023(12)
C30 0.0264(13) 0.0333(14) 0.0351(13) -0.0085(11) 0.0001(10) 0.0075(11)
C31 0.0287(14) 0.0427(16) 0.0320(13) -0.0021(11) 0.0009(10) 0.0100(12)
C33 0.0212(11) 0.0226(11) 0.0176(10) -0.0019(8) 0.0013(8) 0.0033(9)
C34 0.0304(13) 0.0238(12) 0.0175(10) 0.0007(9) 0.0033(9) 0.0021(10)
C35 0.0360(14) 0.0289(13) 0.0153(10) 0.0009(9) -0.0006(9) 0.0083(11)
C36 0.0252(12) 0.0297(13) 0.0192(10) -0.0046(9) -0.0035(8) 0.0075(10)
C37 0.0220(11) 0.0266(12) 0.0184(10) -0.0049(9) 0.0000(8) 0.0029(10)
C38 0.0202(11) 0.0226(11) 0.0174(10) -0.0036(8) 0.0019(8) 0.0065(9)
C39 0.0281(13) 0.0395(15) 0.0207(11) 0.0007(10) -0.0056(9) -0.0061(11)
C40 0.0357(14) 0.0285(13) 0.0236(11) -0.0069(10) -0.0023(10) -0.0075(11)
C41 0.0247(12) 0.0216(12) 0.0258(11) -0.0038(9) -0.0028(9) 0.0001(10)
C42 0.0298(13) 0.0204(12) 0.0333(12) -0.0036(10) -0.0068(10) -0.0036(10)
C43 0.0273(13) 0.0193(12) 0.0356(12) 0.0034(10) -0.0022(10) -0.0056(10)
C44 0.0216(11) 0.0218(12) 0.0256(11) 0.0028(9) -0.0034(9) -0.0018(9)
C45 0.0181(11) 0.0193(11) 0.0231(10) -0.0003(9) -0.0009(8) 0.0016(9)
C46 0.0169(10) 0.0197(11) 0.0220(10) -0.0026(8) -0.0002(8) 0.0016(9)
C47 0.0203(11) 0.0232(12) 0.0212(10) 0.0000(9) -0.0021(8) 0.0013(9)
C48 0.0264(13) 0.0322(14) 0.0300(12) -0.0028(10) 0.0024(10) 0.0078(11)
C49 0.0237(12) 0.0293(13) 0.0357(13) 0.0111(11) -0.0008(10) 0.0042(10)
C50 0.0237(11) 0.0212(11) 0.0193(10) 0.0036(8) 0.0040(8) -0.0013(9)
C51 0.0244(12) 0.0253(12) 0.0256(11) 0.0033(9) 0.0049(9) 0.0001(10)
C52 0.0274(13) 0.0337(14) 0.0217(11) -0.0025(10) 0.0047(9) -0.0036(11)
C53 0.066(2) 0.045(2) 0.067(2) 0.0156(17) 0.0289(18) 0.0079(18)
C54 0.055(3) 0.102(4) 0.247(7) 0.121(5) -0.061(4) -0.037(3)
C55 0.074(3) 0.061(3) 0.112(3) 0.038(2) 0.048(2) 0.020(2)
C56 0.156(5) 0.053(3) 0.077(3) 0.014(2) 0.010(3) 0.004(3)
C57 0.151(5) 0.132(5) 0.074(3) 0.009(3) 0.048(3) 0.008(4)
C58 0.086(3) 0.078(3) 0.078(3) 0.002(2) 0.000(2) 0.027(3)
C59 0.215(7) 0.077(4) 0.100(4) 0.008(3) 0.051(4) 0.013(4)
C60 0.194(6) 0.148(5) 0.046(2) 0.009(3) 0.012(3) 0.115(5)
C62 0.092(4) 0.120(4) 0.076(3) 0.013(3) 0.013(3) 0.042(3)

loop_
_atom_type_symbol
_atom_type_scat_dispersion_real
_atom_type_scat_dispersion_imag
_atom_type_scat_Cromer_Mann_a1
_atom_type_scat_Cromer_Mann_b1
_atom_type_scat_Cromer_Mann_a2
_atom_type_scat_Cromer_Mann_b2
_atom_type_scat_Cromer_Mann_a3
_atom_type_scat_Cromer_Mann_b3
_atom_type_scat_Cromer_Mann_a4
_atom_type_scat_Cromer_Mann_b4
_atom_type_scat_Cromer_Mann_c
_atom_type_scat_source
C 0.0033 0.0016 2.3100 20.8439 1.0200 10.2075 1.5886 0.5687 0.8650 51.6512 0.2156 'International Tables Vol C 4.2.6.8 and 6.1.1.4'
H 0.0000 0.0000 0.4930 10.5109 0.3229 26.1257 0.1402 3.1424 0.0408 57.7998 0.0030 'International Tables Vol C 4.2.6.8 and 6.1.1.4'
N 0.0061 0.0033 12.2126 0.0057 3.1322 9.8933 2.0125 28.9975 1.1663 0.5826 -11.5290 'International Tables Vol C 4.2.6.8 and 6.1.1.4'
P 0.1023 0.0942 6.4345 1.9067 4.1791 27.1570 1.7800 0.5260 1.4908 68.1645 1.1149 'International Tables Vol C 4.2.6.8 and 6.1.1.4'
Pd -0.9988 1.0072 19.3319 0.6987 15.5017 7.9893 5.2954 25.2052 0.6058 76.8986 5.2659 'International Tables Vol C 4.2.6.8 and 6.1.1.4'

loop_
_geom_angle_atom_site_label_1
_geom_angle_atom_site_label_2
_geom_angle_atom_site_label_3
_geom_angle
_geom_angle_publ_flag
Pd2 Pd1 P1 108.768(17) yes
Pd2 Pd1 P2 90.793(15) yes
P1 Pd1 P2 160.10(2) yes
Pd2 Pd1 N1 167.64(5) yes
P1 Pd1 N1 80.65(5) yes
P2 Pd1 N1 80.54(5) yes
Pd1 Pd2 P3 95.097(16) yes
Pd1 Pd2 P4 106.615(15) yes
P3 Pd2 P4 154.81(2) yes
Pd1 Pd2 N2 158.57(5) yes
P3 Pd2 N2 79.85(5) yes
P4 Pd2 N2 84.10(5) yes
Pd1 P1 C1 116.77(7) yes
Pd1 P1 C4 126.35(8) yes
C1 P1 C4 104.10(10) yes
Pd1 P1 C7 98.85(8) yes
C1 P1 C7 103.05(10) yes
C4 P1 C7 104.35(10) yes
Pd1 P2 C19 97.88(7) yes
Pd1 P2 C21 111.10(7) yes
C19 P2 C21 103.93(10) yes
Pd1 P2 C24 132.88(7) yes
C19 P2 C24 104.29(10) yes
C21 P2 C24 103.17(10) yes
Pd2 P3 C27 128.55(7) yes
Pd2 P3 C30 107.85(9) yes
C27 P3 C30 105.60(12) yes
Pd2 P3 C33 97.87(7) yes
C27 P3 C33 111.41(10) yes
C30 P3 C33 102.86(10) yes
Pd2 P4 C45 100.62(7) yes
Pd2 P4 C47 108.86(7) yes
C45 P4 C47 102.03(10) yes
Pd2 P4 C50 133.81(8) yes
C45 P4 C50 104.33(10) yes
C47 P4 C50 103.13(10) yes
Pd1 N1 C12 116.89(15) yes
Pd1 N1 C20 115.58(14) yes
C12 N1 C20 127.47(19) yes
Pd2 N2 C38 113.57(14) yes
Pd2 N2 C46 117.41(13) yes
C38 N2 C46 126.95(18) yes
P1 C1 C2 110.21(16) yes
P1 C1 C3 113.84(15) yes
C2 C1 C3 109.8(2) yes
P1 C1 H11 104.9 no
C2 C1 H11 108.9 no
C3 C1 H11 109.0 no
C1 C2 H21 109.4 no
C1 C2 H22 112.3 no
H21 C2 H22 107.4 no
C1 C2 H23 109.7 no
H21 C2 H23 109.1 no
H22 C2 H23 108.8 no
C1 C3 H31 108.7 no
C1 C3 H32 109.4 no
H31 C3 H32 110.0 no
C1 C3 H33 110.9 no
H31 C3 H33 108.3 no
H32 C3 H33 109.6 no
P1 C4 C5 109.30(16) yes
P1 C4 C6 110.49(15) yes
C5 C4 C6 112.2(2) yes
P1 C4 H41 106.9 no
C5 C4 H41 107.4 no
C6 C4 H41 110.5 no
C4 C5 H51 108.2 no
C4 C5 H52 111.6 no
H51 C5 H52 107.0 no
C4 C5 H53 110.4 no
H51 C5 H53 110.6 no
H52 C5 H53 109.0 no
C4 C6 H61 109.0 no
C4 C6 H62 109.7 no
H61 C6 H62 108.3 no
C4 C6 H63 111.6 no
H61 C6 H63 110.1 no
H62 C6 H63 108.1 no
P1 C7 C8 121.93(19) yes
P1 C7 C12 116.04(16) yes
C8 C7 C12 121.9(2) yes
C7 C8 C9 120.8(2) yes
C7 C8 H81 120.8 no
C9 C8 H81 118.4 no
C8 C9 C10 118.2(2) yes
C8 C9 H91 120.0 no
C10 C9 H91 121.7 no
C9 C10 C11 123.4(2) yes
C9 C10 H101 119.7 no
C11 C10 H101 116.9 no
C10 C11 C12 119.3(2) yes
C10 C11 C13 118.7(2) yes
C12 C11 C13 121.8(2) yes
C11 C12 C7 116.0(2) yes
C11 C12 N1 127.2(2) yes
C7 C12 N1 116.83(19) yes
C11 C13 C14 110.2(2) yes
C11 C13 H131 109.1 no
C14 C13 H131 108.8 no
C11 C13 H132 110.2 no
C14 C13 H132 111.0 no
H131 C13 H132 107.5 no
C13 C14 C15 109.1(2) yes
C13 C14 H141 110.4 no
C15 C14 H141 109.7 no
C13 C14 H142 110.5 no
C15 C14 H142 109.0 no
H141 C14 H142 108.0 no
C14 C15 C16 118.8(2) yes
C14 C15 C20 120.7(2) yes
C16 C15 C20 120.2(2) yes
C15 C16 C17 122.6(2) yes
C15 C16 H161 116.2 no
C17 C16 H161 121.1 no
C16 C17 C18 118.1(2) yes
C16 C17 H171 122.2 no
C18 C17 H171 119.6 no
C17 C18 C19 121.4(2) yes
C17 C18 H181 118.6 no
C19 C18 H181 120.0 no
P2 C19 C18 122.77(18) yes
P2 C19 C20 116.30(16) yes
C18 C19 C20 120.9(2) yes
C19 C20 C15 116.7(2) yes
C19 C20 N1 116.78(19) yes
C15 C20 N1 126.5(2) yes
P2 C21 C22 114.00(15) yes
P2 C21 C23 111.79(15) yes
C22 C21 C23 110.30(18) yes
P2 C21 H211 102.5 no
C22 C21 H211 109.2 no
C23 C21 H211 108.6 no
C21 C22 H221 108.0 no
C21 C22 H222 110.6 no
H221 C22 H222 109.0 no
C21 C22 H223 111.3 no
H221 C22 H223 109.1 no
H222 C22 H223 108.7 no
C21 C23 H231 108.4 no
C21 C23 H232 109.5 no
H231 C23 H232 108.7 no
C21 C23 H233 114.3 no
H231 C23 H233 107.6 no
H232 C23 H233 108.2 no
P2 C24 C25 112.13(15) yes
P2 C24 C26 112.08(15) yes
C25 C24 C26 109.79(18) yes
P2 C24 H241 105.6 no
C25 C24 H241 108.5 no
C26 C24 H241 108.6 no
C24 C25 H251 109.5 no
C24 C25 H252 111.7 no
H251 C25 H252 108.6 no
C24 C25 H253 111.1 no
H251 C25 H253 106.6 no
H252 C25 H253 109.3 no
C24 C26 H261 109.3 no
C24 C26 H262 112.0 no
H261 C26 H262 107.6 no
C24 C26 H263 110.8 no
H261 C26 H263 109.0 no
H262 C26 H263 108.0 no
P3 C27 C28 112.92(16) yes
P3 C27 C29 119.15(17) yes
C28 C27 C29 110.49(19) yes
P3 C27 H271 101.9 no
C28 C27 H271 107.6 no
C29 C27 H271 103.4 no
C27 C28 H281 109.7 no
C27 C28 H282 111.5 no
H281 C28 H282 107.6 no
C27 C28 H283 110.5 no
H281 C28 H283 108.3 no
H282 C28 H283 109.1 no
C27 C29 H291 107.1 no
C27 C29 H292 110.4 no
H291 C29 H292 106.9 no
C27 C29 H293 113.8 no
H291 C29 H293 107.3 no
H292 C29 H293 111.0 no
P3 C30 C31 113.22(18) yes
P3 C30 C320 116.9(2) yes
C31 C30 C320 112.3(2) yes
P3 C30 H301 104.0 no
C31 C30 H301 104.1 no
C320 C30 H301 104.6 no
P3 C30 C31 113.22(18) yes
P3 C30 C321 123.4(6) yes
C31 C30 C321 119.6(6) yes
P3 C30 H302 96.2 no
C31 C30 H302 96.1 no
C321 C30 H302 97.3 no
C30 C31 H314 109.3 no
C30 C31 H315 109.7 no
H314 C31 H315 109.5 no
C30 C31 H316 109.5 no
H314 C31 H316 109.5 no
H315 C31 H316 109.5 no
C30 C31 H311 109.5 no
C30 C31 H312 109.7 no
H311 C31 H312 109.5 no
C30 C31 H313 109.3 no
H311 C31 H313 109.5 no
H312 C31 H313 109.5 no
P3 C33 C34 122.09(18) yes
P3 C33 C38 115.58(15) yes
C34 C33 C38 122.3(2) yes
C33 C34 C35 120.8(2) yes
C33 C34 H341 118.1 no
C35 C34 H341 121.0 no
C34 C35 C36 117.9(2) yes
C34 C35 H351 120.6 no
C36 C35 H351 121.5 no
C35 C36 C37 123.4(2) yes
C35 C36 H361 118.5 no
C37 C36 H361 118.1 no
C36 C37 C38 119.8(2) yes
C36 C37 C39 116.63(19) yes
C38 C37 C39 123.4(2) yes
C33 C38 C37 115.33(19) yes
C33 C38 N2 116.73(18) yes
C37 C38 N2 127.9(2) yes
C37 C39 C40 109.8(2) yes
C37 C39 H391 110.3 no
C40 C39 H391 109.7 no
C37 C39 H392 111.0 no
C40 C39 H392 109.2 no
H391 C39 H392 106.8 no
C39 C40 C41 108.45(19) yes
C39 C40 H401 110.7 no
C41 C40 H401 110.9 no
C39 C40 H402 109.8 no
C41 C40 H402 107.9 no
H401 C40 H402 109.0 no
C40 C41 C42 117.8(2) yes
C40 C41 C46 120.8(2) yes
C42 C41 C46 121.0(2) yes
C41 C42 C43 122.6(2) yes
C41 C42 H421 119.1 no
C43 C42 H421 118.4 no
C42 C43 C44 117.6(2) yes
C42 C43 H431 122.0 no
C44 C43 H431 120.4 no
C43 C44 C45 122.1(2) yes
C43 C44 H441 119.9 no
C45 C44 H441 118.0 no
P4 C45 C44 119.54(16) yes
P4 C45 C46 118.98(16) yes
C44 C45 C46 121.4(2) yes
C45 C46 C41 115.1(2) yes
C45 C46 N2 118.46(18) yes
C41 C46 N2 126.37(19) yes
P4 C47 C48 109.64(14) yes
P4 C47 C49 116.24(16) yes
C48 C47 C49 110.0(2) yes
P4 C47 H471 103.1 no
C48 C47 H471 109.8 no
C49 C47 H471 107.8 no
C47 C48 H481 110.9 no
C47 C48 H482 111.4 no
H481 C48 H482 106.6 no
C47 C48 H483 111.7 no
H481 C48 H483 109.1 no
H482 C48 H483 106.9 no
C47 C49 H491 110.7 no
C47 C49 H492 112.0 no
H491 C49 H492 105.1 no
C47 C49 H493 110.2 no
H491 C49 H493 108.6 no
H492 C49 H493 110.1 no
P4 C50 C51 111.99(14) yes
P4 C50 C52 110.60(15) yes
C51 C50 C52 112.22(19) yes
P4 C50 H501 104.6 no
C51 C50 H501 107.8 no
C52 C50 H501 109.3 no
C50 C51 H511 110.9 no
C50 C51 H512 108.1 no
H511 C51 H512 108.5 no
C50 C51 H513 110.7 no
H511 C51 H513 109.0 no
H512 C51 H513 109.6 no
C50 C52 H521 111.4 no
C50 C52 H522 112.2 no
H521 C52 H522 108.2 no
C50 C52 H523 112.1 no
H521 C52 H523 106.7 no
H522 C52 H523 106.0 no
C54 C53 H531 111.9 no
C54 C53 H532 109.3 no
H531 C53 H532 107.7 no
C54 C53 H533 113.0 no
H531 C53 H533 106.2 no
H532 C53 H533 108.5 no
C53 C54 C55 108.4(4) yes
C53 C54 H541 120.5 no
C55 C54 H541 100.4 no
C53 C54 H542 106.3 no
C55 C54 H542 106.6 no
H541 C54 H542 113.7 no
C54 C55 C56 108.6(4) yes
C54 C55 H551 107.2 no
C56 C55 H551 110.8 no
C54 C55 H552 110.3 no
C56 C55 H552 109.3 no
H551 C55 H552 110.6 no
C55 C56 C57 115.1(5) yes
C55 C56 H561 112.7 no
C57 C56 H561 108.5 no
C55 C56 H562 107.7 no
C57 C56 H562 105.7 no
H561 C56 H562 106.6 no
C56 C57 H571 109.7 no
C56 C57 H572 106.9 no
H571 C57 H572 109.7 no
C56 C57 H573 111.5 no
H571 C57 H573 110.4 no
H572 C57 H573 108.6 no
C59 C58 H581 111.5 no
C59 C58 H582 107.8 no
H581 C58 H582 111.4 no
C59 C58 H583 104.5 no
H581 C58 H583 113.3 no
H582 C58 H583 108.0 no
C58 C59 C60 117.5(5) yes
C58 C59 H591 104.9 no
C60 C59 H591 107.3 no
C58 C59 H592 108.2 no
C60 C59 H592 107.0 no
H591 C59 H592 112.0 no
C59 C60 C610 146.7(7) yes
C59 C60 H601 99.2 no
C610 C60 H601 99.2 no
C59 C60 H602 99.8 no
C610 C60 H602 99.9 no
H601 C60 H602 109.5 no
C59 C60 C611 107.2(6) yes
C59 C60 H603 109.8 no
C611 C60 H603 110.0 no
C59 C60 H604 110.2 no
C611 C60 H604 110.2 no
H603 C60 H604 109.5 no
C610 C62 H621 110.3 no
C610 C62 H622 109.3 no
H621 C62 H622 109.5 no
C610 C62 H623 108.8 no
H621 C62 H623 109.5 no
H622 C62 H623 109.5 no
C611 C62 H624 109.1 no
C611 C62 H625 109.4 no
H624 C62 H625 109.5 no
C611 C62 H626 109.9 no
H624 C62 H626 109.5 no
H625 C62 H626 109.5 no
C30 C320 H3201 108.9 no
C30 C320 H3202 110.2 no
H3201 C320 H3202 109.5 no
C30 C320 H3203 109.3 no
H3201 C320 H3203 109.5 no
H3202 C320 H3203 109.5 no
C30 C321 H3211 109.6 no
C30 C321 H3212 108.5 no
H3211 C321 H3212 109.5 no
C30 C321 H3213 110.3 no
H3211 C321 H3213 109.5 no
H3212 C321 H3213 109.5 no
C62 C610 C60 104.2(9) yes
C62 C610 H6101 110.4 no
C60 C610 H6101 111.1 no
C62 C610 H6102 110.9 no
C60 C610 H6102 110.7 no
H6101 C610 H6102 109.5 no
C60 C611 C62 106.1(5) yes
C60 C611 H6111 110.5 no
C62 C611 H6111 110.6 no
C60 C611 H6112 110.1 no
C62 C611 H6112 110.0 no
H6111 C611 H6112 109.5 no

loop_
_geom_bond_atom_site_label_1
_geom_bond_atom_site_label_2
_geom_bond_distance
_geom_bond_publ_flag
Pd1 Pd2 2.5844(2) yes
Pd1 P1 2.2742(6) yes
Pd1 P2 2.2966(6) yes
Pd1 N1 2.1821(18) yes
Pd2 P3 2.2763(6) yes
Pd2 P4 2.2835(6) yes
Pd2 N2 2.1976(17) yes
P1 C1 1.863(2) yes
P1 C4 1.848(2) yes
P1 C7 1.819(2) yes
P2 C19 1.819(2) yes
P2 C21 1.863(2) yes
P2 C24 1.859(2) yes
P3 C27 1.862(2) yes
P3 C30 1.859(2) yes
P3 C33 1.810(2) yes
P4 C45 1.815(2) yes
P4 C47 1.867(2) yes
P4 C50 1.852(2) yes
N1 C12 1.390(3) yes
N1 C20 1.398(3) yes
N2 C38 1.399(3) yes
N2 C46 1.395(3) yes
C1 C2 1.527(3) yes
C1 C3 1.526(3) yes
C1 H11 0.967 no
C2 H21 0.966 no
C2 H22 0.939 no
C2 H23 0.954 no
C3 H31 0.973 no
C3 H32 0.965 no
C3 H33 0.956 no
C4 C5 1.526(3) yes
C4 C6 1.522(3) yes
C4 H41 0.962 no
C5 H51 0.971 no
C5 H52 0.964 no
C5 H53 0.956 no
C6 H61 0.964 no
C6 H62 0.980 no
C6 H63 0.978 no
C7 C8 1.398(3) yes
C7 C12 1.419(3) yes
C8 C9 1.373(3) yes
C8 H81 0.943 no
C9 C10 1.376(4) yes
C9 H91 0.908 no
C10 C11 1.391(3) yes
C10 H101 0.918 no
C11 C12 1.433(3) yes
C11 C13 1.495(4) yes
C13 C14 1.534(3) yes
C13 H131 0.949 no
C13 H132 0.983 no
C14 C15 1.503(3) yes
C14 H141 0.963 no
C14 H142 0.973 no
C15 C16 1.385(3) yes
C15 C20 1.417(3) yes
C16 C17 1.382(4) yes
C16 H161 0.912 no
C17 C18 1.381(3) yes
C17 H171 0.926 no
C18 C19 1.389(3) yes
C18 H181 0.913 no
C19 C20 1.429(3) yes
C21 C22 1.524(3) yes
C21 C23 1.532(3) yes
C21 H211 0.963 no
C22 H221 0.952 no
C22 H222 0.948 no
C22 H223 0.952 no
C23 H231 0.966 no
C23 H232 0.966 no
C23 H233 0.969 no
C24 C25 1.527(3) yes
C24 C26 1.521(3) yes
C24 H241 0.974 no
C25 H251 0.963 no
C25 H252 0.973 no
C25 H253 0.933 no
C26 H261 0.945 no
C26 H262 0.962 no
C26 H263 0.970 no
C27 C28 1.525(3) yes
C27 C29 1.537(3) yes
C27 H271 0.954 no
C28 H281 0.953 no
C28 H282 0.945 no
C28 H283 0.951 no
C29 H291 0.953 no
C29 H292 0.943 no
C29 H293 0.965 no
C30 C31 1.519(3) yes
C30 C320 1.484(4) yes
C30 H301 0.950 no
C30 C31 1.519(3) yes
C30 C321 1.436(13) yes
C30 H302 0.950 no
C31 H314 0.950 no
C31 H315 0.950 no
C31 H316 0.950 no
C31 H311 0.950 no
C31 H312 0.950 no
C31 H313 0.950 no
C33 C34 1.389(3) yes
C33 C38 1.432(3) yes
C34 C35 1.381(3) yes
C34 H341 0.947 no
C35 C36 1.377(3) yes
C35 H351 0.915 no
C36 C37 1.389(3) yes
C36 H361 0.934 no
C37 C38 1.431(3) yes
C37 C39 1.503(3) yes
C39 C40 1.528(4) yes
C39 H391 0.955 no
C39 H392 0.943 no
C40 C41 1.498(3) yes
C40 H401 0.977 no
C40 H402 0.952 no
C41 C42 1.385(3) yes
C41 C46 1.429(3) yes
C42 C43 1.381(3) yes
C42 H421 0.933 no
C43 C44 1.374(3) yes
C43 H431 0.944 no
C44 C45 1.389(3) yes
C44 H441 0.945 no
C45 C46 1.429(3) yes
C47 C48 1.531(3) yes
C47 C49 1.528(3) yes
C47 H471 0.973 no
C48 H481 0.968 no
C48 H482 0.968 no
C48 H483 0.954 no
C49 H491 0.968 no
C49 H492 0.955 no
C49 H493 0.955 no
C50 C51 1.522(3) yes
C50 C52 1.526(3) yes
C50 H501 0.951 no
C51 H511 0.947 no
C51 H512 0.964 no
C51 H513 0.957 no
C52 H521 0.965 no
C52 H522 0.939 no
C52 H523 0.953 no
C53 C54 1.583(7) yes
C53 H531 1.001 no
C53 H532 0.973 no
C53 H533 0.975 no
C54 C55 1.352(5) yes
C54 H541 1.011 no
C54 H542 0.979 no
C55 C56 1.624(6) yes
C55 H551 1.011 no
C55 H552 1.014 no
C56 C57 1.481(7) yes
C56 H561 1.022 no
C56 H562 1.017 no
C57 H571 0.973 no
C57 H572 0.957 no
C57 H573 0.956 no
C58 C59 1.446(6) yes
C58 H581 0.965 no
C58 H582 0.961 no
C58 H583 0.960 no
C59 C60 1.386(7) yes
C59 H591 0.990 no
C59 H592 1.004 no
C60 C610 1.619(13) yes
C60 H601 0.950 no
C60 H602 0.950 no
C60 C611 1.634(8) yes
C60 H603 0.950 no
C60 H604 0.950 no
C62 C610 1.486(13) yes
C62 H621 0.950 no
C62 H622 0.950 no
C62 H623 0.950 no
C62 C611 1.430(7) yes
C62 H624 0.950 no
C62 H625 0.950 no
C62 H626 0.950 no
C320 H3201 0.950 no
C320 H3202 0.950 no
C320 H3203 0.950 no
C321 H3211 0.950 no
C321 H3212 0.950 no
C321 H3213 0.950 no
C610 H6101 0.950 no
C610 H6102 0.950 no
C611 H6111 0.950 no
C611 H6112 0.950 no
